data_4128423
loop_
_publ_author_name
'von Grotthuss, Esther'
'Prey, Sven E.'
'Bolte, Michael'
'Lerner, Hans-Wolfram'
'Wagner, Matthias'

_publ_section_title
;
 Dual Role of Doubly Reduced Arylboranes as Dihydrogen- and
 Hydride-Transfer Catalysts.
;
_journal_issue 14
_journal_name_full 'Journal of the American Chemical Society'
_journal_page_first 6082
_journal_page_last 6091
_journal_paper_doi 10.1021/jacs.9b01998
_journal_volume 141
_journal_year 2019
_chemical_formula_moiety 'C25 H30 B2 N, C16 H32 Li O8, C4 H8 O'
_chemical_formula_sum 'C45 H70 B2 Li N O9'
_chemical_formula_weight 797.58
_space_group_crystal_system monoclinic
_space_group_IT_number 14
_space_group_name_Hall '-P 2ybc'
_space_group_name_H-M_alt 'P 1 21/c 1'
_atom_sites_solution_hydrogens mixed
_audit_creation_method SHELXL-2016/6
_cell_angle_alpha 90
_cell_angle_beta 104.454(4)
_cell_angle_gamma 90
_cell_formula_units_Z 4
_cell_length_a 13.8997(6)
_cell_length_b 13.1337(5)
_cell_length_c 25.5265(12)
_cell_measurement_reflns_used 31622
_cell_measurement_temperature 173(2)
_cell_measurement_theta_max 26.35
_cell_measurement_theta_min 2.17
_cell_volume 4512.5(3)
_computing_cell_refinement 'X-Area (Stoe & Cie, 2001)'
_computing_data_collection 'X-Area (Stoe & Cie, 2001)'
_computing_data_reduction 'X-Area (Stoe & Cie, 2001)'
_computing_molecular_graphics 'XP in SHELXTL-Plus (Sheldrick, 2008)'
_computing_publication_material SHELXL
_computing_structure_refinement 'SHELXL (Sheldrick, 2008)'
_computing_structure_solution 'SHELXS (Sheldrick, 2008)'
_diffrn_ambient_temperature 173(2)
_diffrn_measured_fraction_theta_full 0.999
_diffrn_measured_fraction_theta_max 0.989
_diffrn_measurement_device_type 'STOE IPDS II two-circle-diffractometer'
_diffrn_measurement_method \w
_diffrn_radiation_type MoK\a
_diffrn_radiation_wavelength 0.71073
_diffrn_reflns_av_R_equivalents 0.0622
_diffrn_reflns_av_unetI/netI 0.0447
_diffrn_reflns_Laue_measured_fraction_full 0.999
_diffrn_reflns_Laue_measured_fraction_max 0.989
_diffrn_reflns_limit_h_max 17
_diffrn_reflns_limit_h_min -17
_diffrn_reflns_limit_k_max 16
_diffrn_reflns_limit_k_min -16
_diffrn_reflns_limit_l_max 31
_diffrn_reflns_limit_l_min -31
_diffrn_reflns_number 52297
_diffrn_reflns_point_group_measured_fraction_full 0.999
_diffrn_reflns_point_group_measured_fraction_max 0.989
_diffrn_reflns_theta_full 25.000
_diffrn_reflns_theta_max 26.012
_diffrn_reflns_theta_min 2.180
_diffrn_source 'Genix 3D I\mS microfocus X-ray source'
_exptl_absorpt_coefficient_mu 0.079
_exptl_absorpt_correction_T_max 1.000
_exptl_absorpt_correction_T_min 0.477
_exptl_absorpt_correction_type multi-scan
_exptl_absorpt_process_details 'X-Area (Stoe & Cie, 2001)'
_exptl_crystal_colour colourless
_exptl_crystal_density_diffrn 1.174
_exptl_crystal_description plate
_exptl_crystal_F_000 1728
_exptl_crystal_size_max 0.290
_exptl_crystal_size_mid 0.270
_exptl_crystal_size_min 0.110
_refine_diff_density_max 0.477
_refine_diff_density_min -0.183
_refine_diff_density_rms 0.046
_refine_ls_extinction_method none
_refine_ls_goodness_of_fit_ref 1.042
_refine_ls_hydrogen_treatment mixed
_refine_ls_matrix_type full
_refine_ls_number_parameters 546
_refine_ls_number_reflns 8793
_refine_ls_number_restraints 24
_refine_ls_restrained_S_all 1.044
_refine_ls_R_factor_all 0.0955
_refine_ls_R_factor_gt 0.0637
_refine_ls_shift/su_max 0.000
_refine_ls_shift/su_mean 0.000
_refine_ls_structure_factor_coef Fsqd
_refine_ls_weighting_details 'w=1/[\s^2^(Fo^2^)+(0.0966P)^2^+0.5544P] where P=(Fo^2^+2Fc^2^)/3'
_refine_ls_weighting_scheme calc
_refine_ls_wR_factor_gt 0.1580
_refine_ls_wR_factor_ref 0.1734
_reflns_Friedel_coverage 0.000
_reflns_number_gt 6196
_reflns_number_total 8793
_reflns_threshold_expression 'I > 2\s(I)'
_cod_data_source_file ja9b01998_si_002.cif
_cod_data_source_block wa2598
_cod_original_sg_symbol_H-M 'P 21/c'
_cod_database_code 4128423
_shelx_shelxl_version_number 2016/6
_shelx_space_group_comment
; 
The symmetry employed for this shelxl refinement is uniquely defined 
by the following loop, which should always be used as a source of 
symmetry information in preference to the above space-group names. 
They are only intended as comments. 
;
_shelx_estimated_absorpt_t_min 0.978
_shelx_estimated_absorpt_t_max 0.991

loop_
_space_group_symop_operation_xyz
'x, y, z'
'-x, y+1/2, -z+1/2'
'-x, -y, -z'
'x, -y-1/2, z-1/2'

loop_
_atom_site_label
_atom_site_type_symbol
_atom_site_fract_x
_atom_site_fract_y
_atom_site_fract_z
_atom_site_U_iso_or_equiv
_atom_site_adp_type
_atom_site_occupancy
_atom_site_site_symmetry_order
_atom_site_calc_flag
_atom_site_refinement_flags_posn
_atom_site_refinement_flags_adp
_atom_site_refinement_flags_occupancy
_atom_site_disorder_assembly
_atom_site_disorder_group
N1 N 0.80645(13) 0.39080(14) 0.27278(7) 0.0285(4) Uani 1 1 d . . . . .
H1 H 0.7673(17) 0.4196(17) 0.2431(10) 0.023(5) Uiso 1 1 d . . . . .
B1 B 0.7334(2) 0.4060(2) 0.31839(10) 0.0336(5) Uani 1 1 d . . . . .
B2 B 0.74226(19) 0.20317(19) 0.28868(10) 0.0312(5) Uani 1 1 d . . . . .
C1 C 0.78004(16) 0.32937(19) 0.36773(9) 0.0353(5) Uani 1 1 d . . . . .
C2 C 0.78187(16) 0.22628(18) 0.35288(9) 0.0344(5) Uani 1 1 d . . . . .
C3 C 0.81623(17) 0.1537(2) 0.39375(10) 0.0422(6) Uani 1 1 d . . . . .
H3 H 0.817397 0.083950 0.384154 0.051 Uiso 1 1 calc R U . . .
C4 C 0.84844(19) 0.1814(3) 0.44764(10) 0.0513(7) Uani 1 1 d . . . . .
H4 H 0.870659 0.130941 0.474599 0.062 Uiso 1 1 calc R U . . .
C5 C 0.84810(19) 0.2827(3) 0.46197(9) 0.0528(7) Uani 1 1 d . . . . .
H5 H 0.871126 0.302283 0.498801 0.063 Uiso 1 1 calc R U . . .
C6 C 0.81391(18) 0.3561(2) 0.42230(9) 0.0444(6) Uani 1 1 d . . . . .
H6 H 0.813579 0.425591 0.432502 0.053 Uiso 1 1 calc R U . . .
C7 C 0.7202(2) 0.5227(2) 0.33643(11) 0.0485(6) Uani 1 1 d . . . . .
H7A H 0.691638 0.563803 0.304269 0.073 Uiso 1 1 calc R U . . .
H7B H 0.675846 0.524239 0.360831 0.073 Uiso 1 1 calc R U . . .
H7C H 0.785176 0.550446 0.355068 0.073 Uiso 1 1 calc R U . . .
C8 C 0.81433(15) 0.27731(16) 0.25978(8) 0.0285(4) Uani 1 1 d . . . . .
H8 H 0.884873 0.256307 0.275243 0.034 Uiso 1 1 calc R U . . .
C11 C 0.63039(15) 0.35847(17) 0.28152(8) 0.0302(5) Uani 1 1 d . . . . .
C12 C 0.63426(16) 0.25490(16) 0.26743(8) 0.0292(4) Uani 1 1 d . . . . .
C13 C 0.55115(17) 0.21060(19) 0.23225(9) 0.0367(5) Uani 1 1 d . . . . .
H13 H 0.553412 0.140886 0.222700 0.044 Uiso 1 1 calc R U . . .
C14 C 0.46525(18) 0.2667(2) 0.21097(10) 0.0455(6) Uani 1 1 d . . . . .
H14 H 0.409510 0.235272 0.187298 0.055 Uiso 1 1 calc R U . . .
C15 C 0.46136(17) 0.3676(2) 0.22430(10) 0.0472(6) Uani 1 1 d . . . . .
H15 H 0.403121 0.406230 0.209541 0.057 Uiso 1 1 calc R U . . .
C16 C 0.54313(17) 0.41360(19) 0.25963(10) 0.0389(5) Uani 1 1 d . . . . .
H16 H 0.539503 0.483275 0.268941 0.047 Uiso 1 1 calc R U . . .
C17 C 0.7516(2) 0.08463(19) 0.27267(11) 0.0468(6) Uani 1 1 d . . . . .
H17A H 0.819917 0.061259 0.287579 0.070 Uiso 1 1 calc R U . . .
H17B H 0.706034 0.043315 0.287571 0.070 Uiso 1 1 calc R U . . .
H17C H 0.734483 0.077741 0.233199 0.070 Uiso 1 1 calc R U . . .
C21 C 0.90432(17) 0.44934(19) 0.27936(10) 0.0377(5) Uani 1 1 d . . . . .
C22 C 0.8787(2) 0.5624(2) 0.26853(13) 0.0528(7) Uani 1 1 d . . . . .
H22A H 0.836393 0.570449 0.231817 0.079 Uiso 1 1 calc R U . . .
H22B H 0.843436 0.587361 0.294749 0.079 Uiso 1 1 calc R U . . .
H22C H 0.940077 0.601526 0.272097 0.079 Uiso 1 1 calc R U . . .
C23 C 0.97032(19) 0.4327(2) 0.33614(11) 0.0489(6) Uani 1 1 d . . . . .
H23A H 0.934798 0.454261 0.362927 0.073 Uiso 1 1 calc R U . . .
H23B H 0.987236 0.360308 0.341259 0.073 Uiso 1 1 calc R U . . .
H23C H 1.031327 0.472751 0.340702 0.073 Uiso 1 1 calc R U . . .
C24 C 0.95966(19) 0.4157(2) 0.23766(11) 0.0505(7) Uani 1 1 d . . . . .
H24A H 0.917265 0.426416 0.201173 0.076 Uiso 1 1 calc R U . . .
H24B H 1.020666 0.455795 0.242232 0.076 Uiso 1 1 calc R U . . .
H24C H 0.976574 0.343352 0.242789 0.076 Uiso 1 1 calc R U . . .
C31 C 0.79122(15) 0.25970(16) 0.19938(8) 0.0289(4) Uani 1 1 d . . . . .
C32 C 0.84581(18) 0.1893(2) 0.17791(9) 0.0403(6) Uani 1 1 d . . . . .
H32 H 0.900140 0.155574 0.201499 0.048 Uiso 1 1 calc R U . . .
C33 C 0.8232(2) 0.1671(2) 0.12312(10) 0.0491(7) Uani 1 1 d . . . . .
H33 H 0.861792 0.118428 0.109846 0.059 Uiso 1 1 calc R U . . .
C34 C 0.7449(2) 0.2152(2) 0.08757(9) 0.0471(6) Uani 1 1 d . . . . .
H34 H 0.729945 0.200896 0.049920 0.056 Uiso 1 1 calc R U . . .
C35 C 0.68895(18) 0.2845(2) 0.10796(9) 0.0412(6) Uani 1 1 d . . . . .
H35 H 0.634695 0.317894 0.084103 0.049 Uiso 1 1 calc R U . . .
C36 C 0.71103(16) 0.30596(17) 0.16287(8) 0.0316(5) Uani 1 1 d . . . . .
H36 H 0.670819 0.353120 0.176024 0.038 Uiso 1 1 calc R U . . .
Li1 Li 0.3463(3) 0.2446(3) 0.42758(15) 0.0373(8) Uani 1 1 d . . . . .
O41 O 0.29863(16) 0.35090(15) 0.48904(8) 0.0570(5) Uani 1 1 d . . . . .
O42 O 0.16182(15) 0.24257(16) 0.41135(8) 0.0554(5) Uani 1 1 d . . . . .
O43 O 0.28673(14) 0.07783(14) 0.43877(7) 0.0487(4) Uani 1 1 d . . . . .
O44 O 0.42334(14) 0.18387(15) 0.51632(7) 0.0498(5) Uani 1 1 d . . . . .
C41 C 0.1944(2) 0.3810(2) 0.46958(14) 0.0617(8) Uani 1 1 d . . . . .
H41A H 0.187115 0.427109 0.438134 0.074 Uiso 1 1 calc R U . . .
H41B H 0.173399 0.418599 0.498470 0.074 Uiso 1 1 calc R U . . .
C42 C 0.1293(2) 0.2899(3) 0.45343(13) 0.0637(9) Uani 1 1 d . . . . .
H42A H 0.135859 0.242808 0.484426 0.076 Uiso 1 1 calc R U . . .
H42B H 0.058841 0.310646 0.440715 0.076 Uiso 1 1 calc R U . . .
C43 C 0.1275(2) 0.1396(2) 0.40041(12) 0.0573(8) Uani 1 1 d . . . . .
H43A H 0.132178 0.120074 0.363672 0.069 Uiso 1 1 calc R U . . .
H43B H 0.056818 0.135426 0.401329 0.069 Uiso 1 1 calc R U . . .
C44 C 0.1872(2) 0.0666(2) 0.44082(14) 0.0594(8) Uani 1 1 d . . . . .
H44A H 0.179873 0.082389 0.477559 0.071 Uiso 1 1 calc R U . . .
H44B H 0.164469 -0.004103 0.431634 0.071 Uiso 1 1 calc R U . . .
C45 C 0.3569(2) 0.0285(2) 0.48338(11) 0.0492(6) Uani 1 1 d . . . . .
H45A H 0.418266 0.011698 0.472129 0.059 Uiso 1 1 calc R U . . .
H45B H 0.327842 -0.036023 0.492381 0.059 Uiso 1 1 calc R U . . .
C46 C 0.3823(2) 0.0942(2) 0.53199(11) 0.0534(7) Uani 1 1 d . . . . .
H46A H 0.322162 0.110066 0.544551 0.064 Uiso 1 1 calc R U . . .
H46B H 0.431081 0.059837 0.561660 0.064 Uiso 1 1 calc R U . . .
C47 C 0.4246(2) 0.2698(2) 0.55248(10) 0.0530(7) Uani 1 1 d . . . . .
H47A H 0.473672 0.320625 0.546817 0.064 Uiso 1 1 calc R U . . .
H47B H 0.445780 0.246084 0.590438 0.064 Uiso 1 1 calc R U . . .
C48 C 0.3256(3) 0.3187(2) 0.54316(12) 0.0612(8) Uani 1 1 d . . . . .
H48A H 0.276207 0.269515 0.550098 0.073 Uiso 1 1 calc R U . . .
H48B H 0.328554 0.377588 0.567710 0.073 Uiso 1 1 calc R U . . .
O51 O 0.49073(14) 0.15955(15) 0.41287(7) 0.0483(4) Uani 1 1 d . . . . .
O52 O 0.30892(13) 0.18723(13) 0.33965(7) 0.0427(4) Uani 1 1 d . . . . .
O53 O 0.29782(13) 0.38765(13) 0.37128(7) 0.0459(4) Uani 1 1 d . . . . .
O54 O 0.47792(14) 0.35948(15) 0.44438(7) 0.0490(4) Uani 1 1 d . . . . .
C51 C 0.4831(2) 0.1378(3) 0.35763(11) 0.0567(7) Uani 1 1 d . . . . .
H51A H 0.528163 0.081226 0.354145 0.068 Uiso 1 1 calc R U . . .
H51B H 0.500975 0.198388 0.339049 0.068 Uiso 1 1 calc R U . . .
C52 C 0.3773(2) 0.1084(2) 0.33353(11) 0.0494(6) Uani 1 1 d . . . . .
H52A H 0.368375 0.093696 0.294565 0.059 Uiso 1 1 calc R U . . .
H52B H 0.362076 0.045454 0.351196 0.059 Uiso 1 1 calc R U . . .
C53 C 0.3009(2) 0.2662(2) 0.30094(10) 0.0517(7) Uani 1 1 d . . . . .
H53A H 0.264621 0.241723 0.264699 0.062 Uiso 1 1 calc R U . . .
H53B H 0.367680 0.289350 0.299034 0.062 Uiso 1 1 calc R U . . .
C54 C 0.2451(2) 0.3517(2) 0.31897(10) 0.0466(6) Uani 1 1 d . . . . .
H54A H 0.236499 0.408169 0.292521 0.056 Uiso 1 1 calc R U . . .
H54B H 0.178294 0.327698 0.320490 0.056 Uiso 1 1 calc R U . . .
C55 C 0.3754(2) 0.4573(2) 0.37031(12) 0.0496(6) Uani 1 1 d . . . . .
H55A H 0.347821 0.525811 0.359533 0.060 Uiso 1 1 calc R U . . .
H55B H 0.412879 0.434563 0.344157 0.060 Uiso 1 1 calc R U . . .
C56 C 0.4419(2) 0.4599(2) 0.42640(11) 0.0494(6) Uani 1 1 d . . . . .
H56A H 0.499062 0.505297 0.427054 0.059 Uiso 1 1 calc R U . . .
H56B H 0.404841 0.488161 0.451546 0.059 Uiso 1 1 calc R U . . .
C57 C 0.5615(2) 0.3300(2) 0.42597(12) 0.0532(7) Uani 1 1 d . . . . .
H57A H 0.620522 0.370081 0.444542 0.064 Uiso 1 1 calc R U . . .
H57B H 0.549098 0.341632 0.386524 0.064 Uiso 1 1 calc R U . . .
C58 C 0.57816(17) 0.2199(2) 0.43856(10) 0.0441(6) Uani 1 1 d . . . . .
H58A H 0.635876 0.196009 0.425742 0.053 Uiso 1 1 calc R U . . .
H58B H 0.593658 0.209932 0.478235 0.053 Uiso 1 1 calc R U . . .
O61 O 0.16267(14) 0.36490(18) 0.07874(8) 0.0618(6) Uani 1 1 d . . . . .
C62 C 0.1871(2) 0.3259(3) 0.13251(12) 0.0648(9) Uani 1 1 d . . . . .
H62A H 0.213319 0.255810 0.132323 0.078 Uiso 0.545(16) 1 calc R U P A 1
H62B H 0.240046 0.368411 0.155411 0.078 Uiso 0.545(16) 1 calc R U P A 1
H62C H 0.209480 0.380258 0.159682 0.078 Uiso 0.455(16) 1 calc R U P A 2
H62D H 0.238399 0.271953 0.137537 0.078 Uiso 0.455(16) 1 calc R U P A 2
C63 C 0.1061(7) 0.3246(10) 0.1545(3) 0.066(2) Uani 0.545(16) 1 d . U P A 1
H63A H 0.122170 0.357510 0.190493 0.079 Uiso 0.545(16) 1 calc R U P A 1
H63B H 0.084184 0.253813 0.158276 0.079 Uiso 0.545(16) 1 calc R U P A 1
C64 C 0.0258(6) 0.3840(7) 0.1146(3) 0.053(2) Uani 0.545(16) 1 d . U P A 1
H64A H -0.038946 0.348584 0.108086 0.064 Uiso 0.545(16) 1 calc R U P A 1
H64B H 0.018639 0.453271 0.128418 0.064 Uiso 0.545(16) 1 calc R U P A 1
C63' C 0.0808(8) 0.2811(8) 0.1345(5) 0.062(3) Uani 0.455(16) 1 d . U P A 2
H63C H 0.075990 0.208203 0.124339 0.074 Uiso 0.455(16) 1 calc R U P A 2
H63D H 0.070573 0.287922 0.171346 0.074 Uiso 0.455(16) 1 calc R U P A 2
C64' C 0.0136(9) 0.3351(15) 0.0994(6) 0.091(4) Uani 0.455(16) 1 d . U P A 2
H64C H -0.018862 0.384067 0.118982 0.110 Uiso 0.455(16) 1 calc R U P A 2
H64D H -0.038159 0.289225 0.078087 0.110 Uiso 0.455(16) 1 calc R U P A 2
C65 C 0.0608(2) 0.3888(3) 0.06394(12) 0.0604(8) Uani 1 1 d . . . . .
H65A H 0.024076 0.339224 0.037071 0.072 Uiso 0.545(16) 1 calc R U P A 1
H65B H 0.050330 0.457845 0.047965 0.072 Uiso 0.545(16) 1 calc R U P A 1
H65C H 0.031449 0.368351 0.025980 0.072 Uiso 0.455(16) 1 calc R U P A 2
H65D H 0.051315 0.463054 0.067084 0.072 Uiso 0.455(16) 1 calc R U P A 2

loop_
_atom_site_aniso_label
_atom_site_aniso_U_11
_atom_site_aniso_U_22
_atom_site_aniso_U_33
_atom_site_aniso_U_23
_atom_site_aniso_U_13
_atom_site_aniso_U_12
N1 0.0270(9) 0.0299(9) 0.0277(9) -0.0023(7) 0.0054(7) -0.0002(7)
B1 0.0397(14) 0.0336(13) 0.0301(12) -0.0069(10) 0.0134(10) 0.0005(10)
B2 0.0373(13) 0.0281(12) 0.0278(12) 0.0015(9) 0.0075(10) 0.0028(10)
C1 0.0317(11) 0.0488(14) 0.0269(11) -0.0046(10) 0.0097(9) -0.0011(10)
C2 0.0319(11) 0.0421(13) 0.0295(11) 0.0039(9) 0.0079(9) 0.0031(9)
C3 0.0353(12) 0.0549(15) 0.0359(12) 0.0107(11) 0.0076(10) 0.0076(11)
C4 0.0362(13) 0.082(2) 0.0332(13) 0.0177(13) 0.0035(10) 0.0081(13)
C5 0.0365(13) 0.099(2) 0.0217(11) -0.0019(13) 0.0044(9) -0.0034(14)
C6 0.0387(13) 0.0658(17) 0.0301(12) -0.0098(11) 0.0110(10) -0.0033(12)
C7 0.0588(16) 0.0415(14) 0.0476(14) -0.0152(11) 0.0176(12) 0.0022(12)
C8 0.0287(10) 0.0292(11) 0.0269(10) -0.0021(8) 0.0055(8) 0.0053(8)
C11 0.0304(11) 0.0373(12) 0.0266(10) 0.0035(9) 0.0140(8) 0.0040(9)
C12 0.0334(11) 0.0315(11) 0.0246(10) 0.0044(8) 0.0109(8) -0.0036(9)
C13 0.0388(12) 0.0416(13) 0.0321(11) 0.0025(10) 0.0135(9) -0.0101(10)
C14 0.0291(12) 0.0711(19) 0.0365(12) 0.0034(12) 0.0086(10) -0.0126(12)
C15 0.0258(11) 0.0718(19) 0.0452(14) 0.0149(13) 0.0114(10) 0.0096(11)
C16 0.0379(12) 0.0425(13) 0.0408(13) 0.0071(10) 0.0184(10) 0.0091(10)
C17 0.0644(17) 0.0317(13) 0.0431(14) 0.0015(10) 0.0108(12) 0.0048(11)
C21 0.0303(11) 0.0409(13) 0.0401(12) -0.0016(10) 0.0052(9) -0.0062(10)
C22 0.0446(15) 0.0422(15) 0.0687(18) 0.0032(13) 0.0088(13) -0.0130(12)
C23 0.0354(13) 0.0597(17) 0.0451(14) -0.0058(12) -0.0023(11) -0.0072(12)
C24 0.0356(13) 0.0668(18) 0.0521(15) -0.0020(13) 0.0168(11) -0.0118(12)
C31 0.0285(10) 0.0316(11) 0.0274(10) -0.0024(8) 0.0086(8) 0.0014(8)
C32 0.0372(12) 0.0485(14) 0.0353(12) -0.0048(10) 0.0091(10) 0.0125(11)
C33 0.0526(15) 0.0588(17) 0.0399(13) -0.0152(12) 0.0191(12) 0.0105(12)
C34 0.0521(15) 0.0657(17) 0.0245(11) -0.0066(11) 0.0116(10) 0.0014(13)
C35 0.0408(13) 0.0526(15) 0.0285(11) 0.0046(10) 0.0058(10) 0.0035(11)
C36 0.0325(11) 0.0335(12) 0.0295(11) 0.0001(9) 0.0091(9) 0.0035(9)
Li1 0.043(2) 0.039(2) 0.0312(18) -0.0019(16) 0.0120(16) -0.0004(16)
O41 0.0741(13) 0.0511(11) 0.0561(12) -0.0008(9) 0.0357(10) -0.0006(10)
O42 0.0530(11) 0.0656(13) 0.0533(11) 0.0137(9) 0.0239(9) 0.0052(9)
O43 0.0510(11) 0.0486(11) 0.0507(10) 0.0004(8) 0.0205(8) -0.0064(8)
O44 0.0507(10) 0.0617(12) 0.0421(10) 0.0026(8) 0.0210(8) -0.0039(9)
C41 0.074(2) 0.0523(17) 0.071(2) 0.0113(15) 0.0412(17) 0.0259(15)
C42 0.0510(17) 0.087(2) 0.0603(18) 0.0172(16) 0.0282(14) 0.0201(16)
C43 0.0401(14) 0.073(2) 0.0565(17) 0.0088(14) 0.0076(12) -0.0162(14)
C44 0.0529(17) 0.0580(18) 0.0699(19) 0.0031(15) 0.0204(14) -0.0167(14)
C45 0.0555(16) 0.0383(14) 0.0573(16) 0.0090(12) 0.0210(13) 0.0071(11)
C46 0.0539(16) 0.0578(17) 0.0494(15) 0.0131(13) 0.0148(13) 0.0025(13)
C47 0.0624(17) 0.0660(18) 0.0315(12) -0.0121(12) 0.0137(12) -0.0118(14)
C48 0.084(2) 0.0599(18) 0.0474(16) -0.0149(14) 0.0308(15) -0.0066(16)
O51 0.0484(10) 0.0615(12) 0.0392(9) 0.0015(8) 0.0186(8) -0.0015(9)
O52 0.0482(10) 0.0442(10) 0.0383(9) 0.0042(7) 0.0158(7) -0.0032(8)
O53 0.0516(10) 0.0427(10) 0.0467(10) 0.0031(8) 0.0185(8) -0.0036(8)
O54 0.0493(10) 0.0542(11) 0.0458(10) 0.0068(8) 0.0164(8) -0.0055(8)
C51 0.0577(17) 0.075(2) 0.0430(15) -0.0069(14) 0.0228(13) 0.0083(15)
C52 0.0594(16) 0.0490(15) 0.0438(14) -0.0158(12) 0.0203(12) 0.0000(12)
C53 0.0655(18) 0.0542(16) 0.0336(13) 0.0036(11) 0.0089(12) -0.0153(13)
C54 0.0478(14) 0.0497(15) 0.0378(13) 0.0145(11) 0.0020(11) -0.0048(12)
C55 0.0571(16) 0.0328(13) 0.0607(16) 0.0043(12) 0.0180(13) -0.0029(12)
C56 0.0606(17) 0.0351(13) 0.0533(15) -0.0015(11) 0.0158(13) -0.0078(12)
C57 0.0362(13) 0.0708(19) 0.0518(16) 0.0063(14) 0.0093(11) -0.0077(12)
C58 0.0290(11) 0.0610(17) 0.0431(13) 0.0089(12) 0.0103(10) 0.0018(11)
O61 0.0377(10) 0.0996(16) 0.0503(11) 0.0067(11) 0.0153(8) 0.0078(10)
C62 0.0559(18) 0.088(2) 0.0450(16) -0.0063(15) 0.0017(13) 0.0250(16)
C63 0.062(4) 0.087(6) 0.049(4) 0.014(3) 0.016(3) 0.021(4)
C64 0.039(3) 0.060(4) 0.068(4) 0.021(3) 0.026(3) 0.021(3)
C63' 0.064(5) 0.056(5) 0.068(6) 0.026(4) 0.022(4) 0.012(4)
C64' 0.069(5) 0.114(8) 0.096(7) 0.017(6) 0.030(5) -0.022(6)
C65 0.0421(15) 0.087(2) 0.0485(16) 0.0010(15) 0.0044(12) 0.0119(15)

loop_
_atom_type_symbol
_atom_type_description
_atom_type_scat_dispersion_real
_atom_type_scat_dispersion_imag
_atom_type_scat_source
C C 0.0033 0.0016 'International Tables Vol C Tables 4.2.6.8 and 6.1.1.4'
H H 0.0000 0.0000 'International Tables Vol C Tables 4.2.6.8 and 6.1.1.4'
B B 0.0013 0.0007 'International Tables Vol C Tables 4.2.6.8 and 6.1.1.4'
Li Li -0.0003 0.0001 'International Tables Vol C Tables 4.2.6.8 and 6.1.1.4'
N N 0.0061 0.0033 'International Tables Vol C Tables 4.2.6.8 and 6.1.1.4'
O O 0.0106 0.0060 'International Tables Vol C Tables 4.2.6.8 and 6.1.1.4'

loop_
_geom_angle_atom_site_label_1
_geom_angle_atom_site_label_2
_geom_angle_atom_site_label_3
_geom_angle
C21 N1 C8 113.60(17)
C21 N1 B1 121.31(16)
C8 N1 B1 109.95(16)
C21 N1 H1 102.4(14)
C8 N1 H1 106.7(14)
B1 N1 H1 100.6(14)
C1 B1 C7 114.7(2)
C1 B1 C11 109.60(19)
C7 B1 C11 112.4(2)
C1 B1 N1 105.23(17)
C7 B1 N1 115.1(2)
C11 B1 N1 98.36(16)
C12 B2 C2 108.28(18)
C12 B2 C17 116.5(2)
C2 B2 C17 113.93(19)
C12 B2 C8 102.33(16)
C2 B2 C8 104.13(17)
C17 B2 C8 110.41(19)
C6 C1 C2 119.0(2)
C6 C1 B1 126.1(2)
C2 C1 B1 114.82(18)
C3 C2 C1 118.5(2)
C3 C2 B2 126.2(2)
C1 C2 B2 115.32(19)
C4 C3 C2 121.7(3)
C4 C3 H3 119.2
C2 C3 H3 119.2
C5 C4 C3 119.7(2)
C5 C4 H4 120.2
C3 C4 H4 120.2
C4 C5 C6 119.8(2)
C4 C5 H5 120.1
C6 C5 H5 120.1
C5 C6 C1 121.3(3)
C5 C6 H6 119.4
C1 C6 H6 119.4
B1 C7 H7A 109.5
B1 C7 H7B 109.5
H7A C7 H7B 109.5
B1 C7 H7C 109.5
H7A C7 H7C 109.5
H7B C7 H7C 109.5
C31 C8 N1 111.10(17)
C31 C8 B2 110.99(17)
N1 C8 B2 112.45(16)
C31 C8 H8 107.3
N1 C8 H8 107.3
B2 C8 H8 107.3
C16 C11 C12 118.7(2)
C16 C11 B1 125.5(2)
C12 C11 B1 115.64(18)
C13 C12 C11 119.1(2)
C13 C12 B2 126.2(2)
C11 C12 B2 114.31(18)
C14 C13 C12 121.3(2)
C14 C13 H13 119.3
C12 C13 H13 119.3
C15 C14 C13 119.8(2)
C15 C14 H14 120.1
C13 C14 H14 120.1
C14 C15 C16 120.0(2)
C14 C15 H15 120.0
C16 C15 H15 120.0
C15 C16 C11 121.1(2)
C15 C16 H16 119.5
C11 C16 H16 119.5
B2 C17 H17A 109.5
B2 C17 H17B 109.5
H17A C17 H17B 109.5
B2 C17 H17C 109.5
H17A C17 H17C 109.5
H17B C17 H17C 109.5
C23 C21 C24 109.5(2)
C23 C21 N1 109.8(2)
C24 C21 N1 111.47(19)
C23 C21 C22 111.5(2)
C24 C21 C22 106.8(2)
N1 C21 C22 107.79(19)
C21 C22 H22A 109.5
C21 C22 H22B 109.5
H22A C22 H22B 109.5
C21 C22 H22C 109.5
H22A C22 H22C 109.5
H22B C22 H22C 109.5
C21 C23 H23A 109.5
C21 C23 H23B 109.5
H23A C23 H23B 109.5
C21 C23 H23C 109.5
H23A C23 H23C 109.5
H23B C23 H23C 109.5
C21 C24 H24A 109.5
C21 C24 H24B 109.5
H24A C24 H24B 109.5
C21 C24 H24C 109.5
H24A C24 H24C 109.5
H24B C24 H24C 109.5
C32 C31 C36 116.58(19)
C32 C31 C8 120.34(19)
C36 C31 C8 122.92(18)
C33 C32 C31 121.9(2)
C33 C32 H32 119.0
C31 C32 H32 119.0
C34 C33 C32 120.6(2)
C34 C33 H33 119.7
C32 C33 H33 119.7
C35 C34 C33 118.6(2)
C35 C34 H34 120.7
C33 C34 H34 120.7
C34 C35 C36 120.8(2)
C34 C35 H35 119.6
C36 C35 H35 119.6
C35 C36 C31 121.5(2)
C35 C36 H36 119.2
C31 C36 H36 119.2
O52 Li1 O41 145.6(2)
O52 Li1 O54 111.58(17)
O41 Li1 O54 80.17(14)
O52 Li1 O53 72.90(12)
O41 Li1 O53 81.16(14)
O54 Li1 O53 71.81(13)
O52 Li1 O43 79.35(13)
O41 Li1 O43 107.82(17)
O54 Li1 O43 148.7(2)
O53 Li1 O43 138.57(19)
O52 Li1 O44 138.98(19)
O41 Li1 O44 72.26(13)
O54 Li1 O44 84.03(14)
O53 Li1 O44 146.73(19)
O43 Li1 O44 70.51(13)
O52 Li1 O51 71.93(12)
O41 Li1 O51 140.87(19)
O54 Li1 O51 71.44(13)
O53 Li1 O51 113.40(17)
O43 Li1 O51 85.43(14)
O44 Li1 O51 78.40(13)
O52 Li1 O42 82.07(14)
O41 Li1 O42 70.30(13)
O54 Li1 O42 140.02(19)
O53 Li1 O42 77.40(13)
O43 Li1 O42 68.68(12)
O44 Li1 O42 110.67(16)
O51 Li1 O42 146.32(18)
C48 O41 C41 114.5(2)
C48 O41 Li1 115.7(2)
C41 O41 Li1 111.05(19)
C42 O42 C43 114.1(2)
C42 O42 Li1 112.4(2)
C43 O42 Li1 108.66(18)
C44 O43 C45 113.5(2)
C44 O43 Li1 118.4(2)
C45 O43 Li1 108.56(17)
C46 O44 C47 114.2(2)
C46 O44 Li1 115.54(18)
C47 O44 Li1 105.91(18)
O41 C41 C42 110.9(2)
O41 C41 H41A 109.5
C42 C41 H41A 109.5
O41 C41 H41B 109.5
C42 C41 H41B 109.5
H41A C41 H41B 108.0
O42 C42 C41 106.0(2)
O42 C42 H42A 110.5
C41 C42 H42A 110.5
O42 C42 H42B 110.5
C41 C42 H42B 110.5
H42A C42 H42B 108.7
O42 C43 C44 111.6(2)
O42 C43 H43A 109.3
C44 C43 H43A 109.3
O42 C43 H43B 109.3
C44 C43 H43B 109.3
H43A C43 H43B 108.0
O43 C44 C43 106.8(2)
O43 C44 H44A 110.4
C43 C44 H44A 110.4
O43 C44 H44B 110.4
C43 C44 H44B 110.4
H44A C44 H44B 108.6
O43 C45 C46 111.7(2)
O43 C45 H45A 109.3
C46 C45 H45A 109.3
O43 C45 H45B 109.3
C46 C45 H45B 109.3
H45A C45 H45B 107.9
O44 C46 C45 106.2(2)
O44 C46 H46A 110.5
C45 C46 H46A 110.5
O44 C46 H46B 110.5
C45 C46 H46B 110.5
H46A C46 H46B 108.7
O44 C47 C48 111.7(2)
O44 C47 H47A 109.3
C48 C47 H47A 109.3
O44 C47 H47B 109.3
C48 C47 H47B 109.3
H47A C47 H47B 107.9
O41 C48 C47 107.3(2)
O41 C48 H48A 110.3
C47 C48 H48A 110.3
O41 C48 H48B 110.3
C47 C48 H48B 110.3
H48A C48 H48B 108.5
C51 O51 C58 113.8(2)
C51 O51 Li1 112.99(18)
C58 O51 Li1 108.11(17)
C53 O52 C52 112.9(2)
C53 O52 Li1 113.57(18)
C52 O52 Li1 110.29(17)
C55 O53 C54 114.2(2)
C55 O53 Li1 114.91(18)
C54 O53 Li1 107.88(17)
C57 O54 C56 113.2(2)
C57 O54 Li1 115.83(19)
C56 O54 Li1 109.83(18)
O51 C51 C52 106.5(2)
O51 C51 H51A 110.4
C52 C51 H51A 110.4
O51 C51 H51B 110.4
C52 C51 H51B 110.4
H51A C51 H51B 108.6
O52 C52 C51 112.2(2)
O52 C52 H52A 109.2
C51 C52 H52A 109.2
O52 C52 H52B 109.2
C51 C52 H52B 109.2
H52A C52 H52B 107.9
O52 C53 C54 106.9(2)
O52 C53 H53A 110.3
C54 C53 H53A 110.3
O52 C53 H53B 110.3
C54 C53 H53B 110.3
H53A C53 H53B 108.6
O53 C54 C53 110.4(2)
O53 C54 H54A 109.6
C53 C54 H54A 109.6
O53 C54 H54B 109.6
C53 C54 H54B 109.6
H54A C54 H54B 108.1
O53 C55 C56 106.8(2)
O53 C55 H55A 110.4
C56 C55 H55A 110.4
O53 C55 H55B 110.4
C56 C55 H55B 110.4
H55A C55 H55B 108.6
O54 C56 C55 111.4(2)
O54 C56 H56A 109.4
C55 C56 H56A 109.4
O54 C56 H56B 109.4
C55 C56 H56B 109.4
H56A C56 H56B 108.0
O54 C57 C58 106.9(2)
O54 C57 H57A 110.3
C58 C57 H57A 110.3
O54 C57 H57B 110.3
C58 C57 H57B 110.3
H57A C57 H57B 108.6
O51 C58 C57 111.3(2)
O51 C58 H58A 109.4
C57 C58 H58A 109.4
O51 C58 H58B 109.4
C57 C58 H58B 109.4
H58A C58 H58B 108.0
C65 O61 C62 108.7(2)
C63 C62 O61 112.0(4)
O61 C62 C63' 99.3(4)
C63 C62 H62A 109.2
O61 C62 H62A 109.2
C63 C62 H62B 109.2
O61 C62 H62B 109.2
H62A C62 H62B 107.9
O61 C62 H62C 111.9
C63' C62 H62C 111.9
O61 C62 H62D 111.9
C63' C62 H62D 111.9
H62C C62 H62D 109.6
C62 C63 C64 105.0(5)
C62 C63 H63A 110.8
C64 C63 H63A 110.8
C62 C63 H63B 110.8
C64 C63 H63B 110.8
H63A C63 H63B 108.8
C65 C64 C63 105.0(5)
C65 C64 H64A 110.8
C63 C64 H64A 110.8
C65 C64 H64B 110.8
C63 C64 H64B 110.8
H64A C64 H64B 108.8
C64' C63' C62 106.4(7)
C64' C63' H63C 110.4
C62 C63' H63C 110.4
C64' C63' H63D 110.4
C62 C63' H63D 110.4
H63C C63' H63D 108.6
C63' C64' C65 109.5(9)
C63' C64' H64C 109.8
C65 C64' H64C 109.8
C63' C64' H64D 109.8
C65 C64' H64D 109.8
H64C C64' H64D 108.2
O61 C65 C64' 108.1(6)
O61 C65 C64 106.4(3)
O61 C65 H65A 110.5
C64 C65 H65A 110.5
O61 C65 H65B 110.5
C64 C65 H65B 110.5
H65A C65 H65B 108.6
O61 C65 H65C 110.1
C64' C65 H65C 110.1
O61 C65 H65D 110.1
C64' C65 H65D 110.1
H65C C65 H65D 108.4

loop_
_geom_bond_atom_site_label_1
_geom_bond_atom_site_label_2
_geom_bond_distance
N1 C21 1.535(3)
N1 C8 1.537(3)
N1 B1 1.737(3)
N1 H1 0.90(2)
B1 C1 1.616(3)
B1 C7 1.624(3)
B1 C11 1.629(3)
B2 C12 1.613(3)
B2 C2 1.622(3)
B2 C17 1.623(3)
B2 C8 1.693(3)
C1 C6 1.399(3)
C1 C2 1.408(3)
C2 C3 1.405(3)
C3 C4 1.385(4)
C3 H3 0.9500
C4 C5 1.379(4)
C4 H4 0.9500
C5 C6 1.393(4)
C5 H5 0.9500
C6 H6 0.9500
C7 H7A 0.9800
C7 H7B 0.9800
C7 H7C 0.9800
C8 C31 1.512(3)
C8 H8 1.0000
C11 C16 1.403(3)
C11 C12 1.411(3)
C12 C13 1.401(3)
C13 C14 1.393(4)
C13 H13 0.9500
C14 C15 1.372(4)
C14 H14 0.9500
C15 C16 1.399(4)
C15 H15 0.9500
C16 H16 0.9500
C17 H17A 0.9800
C17 H17B 0.9800
C17 H17C 0.9800
C21 C23 1.525(3)
C21 C24 1.526(4)
C21 C22 1.536(4)
C22 H22A 0.9800
C22 H22B 0.9800
C22 H22C 0.9800
C23 H23A 0.9800
C23 H23B 0.9800
C23 H23C 0.9800
C24 H24A 0.9800
C24 H24B 0.9800
C24 H24C 0.9800
C31 C32 1.392(3)
C31 C36 1.401(3)
C32 C33 1.386(3)
C32 H32 0.9500
C33 C34 1.383(4)
C33 H33 0.9500
C34 C35 1.380(4)
C34 H34 0.9500
C35 C36 1.387(3)
C35 H35 0.9500
C36 H36 0.9500
Li1 O52 2.301(4)
Li1 O41 2.317(4)
Li1 O54 2.327(4)
Li1 O53 2.359(4)
Li1 O43 2.384(4)
Li1 O44 2.388(4)
Li1 O51 2.407(4)
Li1 O42 2.493(5)
O41 C48 1.403(4)
O41 C41 1.464(4)
O42 C42 1.409(4)
O42 C43 1.438(4)
O43 C44 1.406(3)
O43 C45 1.454(3)
O44 C46 1.409(3)
O44 C47 1.455(3)
C41 C42 1.496(5)
C41 H41A 0.9900
C41 H41B 0.9900
C42 H42A 0.9900
C42 H42B 0.9900
C43 C44 1.498(4)
C43 H43A 0.9900
C43 H43B 0.9900
C44 H44A 0.9900
C44 H44B 0.9900
C45 C46 1.480(4)
C45 H45A 0.9900
C45 H45B 0.9900
C46 H46A 0.9900
C46 H46B 0.9900
C47 C48 1.483(5)
C47 H47A 0.9900
C47 H47B 0.9900
C48 H48A 0.9900
C48 H48B 0.9900
O51 C51 1.417(3)
O51 C58 1.462(3)
O52 C53 1.417(3)
O52 C52 1.440(3)
O53 C55 1.419(3)
O53 C54 1.434(3)
O54 C57 1.412(3)
O54 C56 1.444(3)
C51 C52 1.495(4)
C51 H51A 0.9900
C51 H51B 0.9900
C52 H52A 0.9900
C52 H52B 0.9900
C53 C54 1.501(4)
C53 H53A 0.9900
C53 H53B 0.9900
C54 H54A 0.9900
C54 H54B 0.9900
C55 C56 1.498(4)
C55 H55A 0.9900
C55 H55B 0.9900
C56 H56A 0.9900
C56 H56B 0.9900
C57 C58 1.488(4)
C57 H57A 0.9900
C57 H57B 0.9900
C58 H58A 0.9900
C58 H58B 0.9900
O61 C65 1.407(3)
O61 C62 1.425(4)
C62 C63 1.378(8)
C62 C63' 1.603(11)
C62 H62A 0.9900
C62 H62B 0.9900
C62 H62C 0.9900
C62 H62D 0.9900
C63 C64 1.525(9)
C63 H63A 0.9900
C63 H63B 0.9900
C64 C65 1.491(8)
C64 H64A 0.9900
C64 H64B 0.9900
C63' C64' 1.327(17)
C63' H63C 0.9900
C63' H63D 0.9900
C64' C65 1.429(12)
C64' H64C 0.9900
C64' H64D 0.9900
C65 H65A 0.9900
C65 H65B 0.9900
C65 H65C 0.9900
C65 H65D 0.9900

loop_
_geom_torsion_atom_site_label_1
_geom_torsion_atom_site_label_2
_geom_torsion_atom_site_label_3
_geom_torsion_atom_site_label_4
_geom_torsion
C21 N1 B1 C1 -84.3(2)
C8 N1 B1 C1 51.7(2)
C21 N1 B1 C7 43.1(3)
C8 N1 B1 C7 179.09(19)
C21 N1 B1 C11 162.68(18)
C8 N1 B1 C11 -61.31(19)
C7 B1 C1 C6 -3.8(3)
C11 B1 C1 C6 -131.3(2)
N1 B1 C1 C6 123.8(2)
C7 B1 C1 C2 173.6(2)
C11 B1 C1 C2 46.1(3)
N1 B1 C1 C2 -58.8(2)
C6 C1 C2 C3 1.0(3)
B1 C1 C2 C3 -176.6(2)
C6 C1 C2 B2 -179.4(2)
B1 C1 C2 B2 3.0(3)
C12 B2 C2 C3 127.4(2)
C17 B2 C2 C3 -3.9(3)
C8 B2 C2 C3 -124.3(2)
C12 B2 C2 C1 -52.2(3)
C17 B2 C2 C1 176.5(2)
C8 B2 C2 C1 56.2(2)
C1 C2 C3 C4 -0.3(4)
B2 C2 C3 C4 -179.9(2)
C2 C3 C4 C5 -0.7(4)
C3 C4 C5 C6 1.0(4)
C4 C5 C6 C1 -0.3(4)
C2 C1 C6 C5 -0.7(4)
B1 C1 C6 C5 176.6(2)
C21 N1 C8 C31 -90.1(2)
B1 N1 C8 C31 130.30(18)
C21 N1 C8 B2 144.84(18)
B1 N1 C8 B2 5.2(2)
C12 B2 C8 C31 -70.9(2)
C2 B2 C8 C31 176.35(17)
C17 B2 C8 C31 53.7(2)
C12 B2 C8 N1 54.2(2)
C2 B2 C8 N1 -58.5(2)
C17 B2 C8 N1 178.82(17)
C1 B1 C11 C16 138.6(2)
C7 B1 C11 C16 9.8(3)
N1 B1 C11 C16 -111.8(2)
C1 B1 C11 C12 -46.9(2)
C7 B1 C11 C12 -175.74(19)
N1 B1 C11 C12 62.6(2)
C16 C11 C12 C13 -0.1(3)
B1 C11 C12 C13 -174.94(19)
C16 C11 C12 B2 172.56(19)
B1 C11 C12 B2 -2.3(3)
C2 B2 C12 C13 -136.7(2)
C17 B2 C12 C13 -6.8(3)
C8 B2 C12 C13 113.7(2)
C2 B2 C12 C11 51.2(2)
C17 B2 C12 C11 -178.9(2)
C8 B2 C12 C11 -58.4(2)
C11 C12 C13 C14 0.1(3)
B2 C12 C13 C14 -171.6(2)
C12 C13 C14 C15 0.3(3)
C13 C14 C15 C16 -0.7(4)
C14 C15 C16 C11 0.7(4)
C12 C11 C16 C15 -0.3(3)
B1 C11 C16 C15 174.0(2)
C8 N1 C21 C23 -81.5(2)
B1 N1 C21 C23 53.1(3)
C8 N1 C21 C24 40.0(3)
B1 N1 C21 C24 174.6(2)
C8 N1 C21 C22 156.8(2)
B1 N1 C21 C22 -68.6(3)
N1 C8 C31 C32 140.6(2)
B2 C8 C31 C32 -93.5(2)
N1 C8 C31 C36 -44.3(3)
B2 C8 C31 C36 81.6(2)
C36 C31 C32 C33 1.0(4)
C8 C31 C32 C33 176.4(2)
C31 C32 C33 C34 0.3(4)
C32 C33 C34 C35 -1.0(4)
C33 C34 C35 C36 0.4(4)
C34 C35 C36 C31 1.0(4)
C32 C31 C36 C35 -1.6(3)
C8 C31 C36 C35 -176.9(2)
C48 O41 C41 C42 -81.7(3)
Li1 O41 C41 C42 51.6(3)
C43 O42 C42 C41 163.8(2)
Li1 O42 C42 C41 39.5(3)
O41 C41 C42 O42 -60.9(3)
C42 O42 C43 C44 -78.8(3)
Li1 O42 C43 C44 47.5(3)
C45 O43 C44 C43 167.6(2)
Li1 O43 C44 C43 38.6(3)
O42 C43 C44 O43 -57.4(3)
C44 O43 C45 C46 -84.2(3)
Li1 O43 C45 C46 49.6(3)
C47 O44 C46 C45 161.9(2)
Li1 O44 C46 C45 38.6(3)
O43 C45 C46 O44 -59.1(3)
C46 O44 C47 C48 -78.5(3)
Li1 O44 C47 C48 49.8(3)
C41 O41 C48 C47 167.5(2)
Li1 O41 C48 C47 36.5(3)
O44 C47 C48 O41 -58.9(3)
C58 O51 C51 C52 -161.4(2)
Li1 O51 C51 C52 -37.6(3)
C53 O52 C52 C51 79.8(3)
Li1 O52 C52 C51 -48.4(3)
O51 C51 C52 O52 57.8(3)
C52 O52 C53 C54 -168.5(2)
Li1 O52 C53 C54 -42.0(3)
C55 O53 C54 C53 82.0(3)
Li1 O53 C54 C53 -47.1(2)
O52 C53 C54 O53 60.4(3)
C54 O53 C55 C56 -161.8(2)
Li1 O53 C55 C56 -36.3(3)
C57 O54 C56 C55 83.0(3)
Li1 O54 C56 C55 -48.2(3)
O53 C55 C56 O54 56.3(3)
C56 O54 C57 C58 -169.6(2)
Li1 O54 C57 C58 -41.5(3)
C51 O51 C58 C57 80.9(3)
Li1 O51 C58 C57 -45.4(2)
O54 C57 C58 O51 58.3(3)
C65 O61 C62 C63 -1.1(7)
C65 O61 C62 C63' 26.6(6)
O61 C62 C63 C64 -9.7(9)
C62 C63 C64 C65 16.3(8)
O61 C62 C63' C64' -26.5(9)
C62 C63' C64' C65 16.3(13)
C62 O61 C65 C64' -19.2(9)
C62 O61 C65 C64 11.7(5)
C63' C64' C65 O61 0.3(13)
C63 C64 C65 O61 -17.1(7)
